data_2206006
loop_
_publ_author_name
'Merkoulov, Alexei'
'Harms, Klaus'
'Sundermeyer, J\"org'

_publ_section_title
;
 1,1-Dimethylhydrazinium chloride
;
_journal_issue 6
_journal_name_full 'Acta Crystallographica Section E'
_journal_page_first o1800
_journal_page_last o1801
_journal_paper_doi 10.1107/S1600536805014856
_journal_volume 61
_journal_year 2005
_chemical_formula_iupac 'C2 H9 N2 +, Cl-'
_chemical_formula_moiety 'C2 H9 N2 +, Cl-'
_chemical_formula_sum 'C2 H9 Cl N2'
_chemical_formula_weight 96.56
_space_group_IT_number 14
_symmetry_cell_setting monoclinic
_symmetry_space_group_name_Hall '-P 2yn'
_symmetry_space_group_name_H-M 'P 1 21/n 1'
_audit_creation_method 'WinGX routine CIF_UPDATE'
_cell_angle_alpha 90
_cell_angle_beta 90.475(11)
_cell_angle_gamma 90
_cell_formula_units_Z 8
_cell_length_a 9.7305(9)
_cell_length_b 10.5319(10)
_cell_length_c 10.4759(10)
_cell_measurement_reflns_used 8000
_cell_measurement_temperature 193(2)
_cell_measurement_theta_max 26
_cell_measurement_theta_min 2.8
_cell_volume 1073.54(18)
_computing_cell_refinement 'CELL in IPDS Software'
_computing_data_collection 'EXPOSE in IPDS Software (Stoe & Cie, 1999)'
_computing_data_reduction 'INTEGRATE in IPDS Software'
_computing_molecular_graphics 'DIAMOND (Brandenburg, 2001)'
_computing_publication_material 'WinGX (Farrugia, 1999)'
_computing_structure_refinement 'SHELXL97 (Sheldrick, 1997)'
_computing_structure_solution 'SIR92 (Altomare et al., 1993)'
_diffrn_measured_fraction_theta_full 0.995
_diffrn_measured_fraction_theta_max 0.985
_diffrn_measurement_device_type 'Stoe IPDS'
_diffrn_measurement_method \w
_diffrn_radiation_type MoK\a
_diffrn_radiation_wavelength 0.71073
_diffrn_reflns_av_R_equivalents 0.0409
_diffrn_reflns_limit_h_max 11
_diffrn_reflns_limit_h_min -11
_diffrn_reflns_limit_k_max 12
_diffrn_reflns_limit_k_min -12
_diffrn_reflns_limit_l_max 12
_diffrn_reflns_limit_l_min -12
_diffrn_reflns_number 10258
_diffrn_reflns_theta_full 25
_diffrn_reflns_theta_max 26
_diffrn_reflns_theta_min 2.74
_diffrn_standards_decay_% 0
_diffrn_standards_interval_count 0
_diffrn_standards_interval_time 0
_diffrn_standards_number 0
_exptl_absorpt_coefficient_mu 0.556
_exptl_absorpt_correction_T_max 0.9485
_exptl_absorpt_correction_T_min 0.8527
_exptl_absorpt_correction_type multi-scan
_exptl_absorpt_process_details '(Blessing, 1995)'
_exptl_crystal_colour 'light orange'
_exptl_crystal_density_diffrn 1.195
_exptl_crystal_density_method 'not measured'
_exptl_crystal_description needle
_exptl_crystal_F_000 416
_exptl_crystal_size_max 0.3
_exptl_crystal_size_mid 0.12
_exptl_crystal_size_min 0.12
_refine_diff_density_max 0.305
_refine_diff_density_min -0.172
_refine_ls_extinction_method none
_refine_ls_goodness_of_fit_ref 0.945
_refine_ls_hydrogen_treatment refall
_refine_ls_matrix_type full
_refine_ls_number_parameters 163
_refine_ls_number_reflns 2077
_refine_ls_number_restraints 0
_refine_ls_restrained_S_all 0.945
_refine_ls_R_factor_gt 0.0271
_refine_ls_shift/su_max 0.001
_refine_ls_structure_factor_coef Fsqd
_refine_ls_weighting_details 'calc w = 1/[\s^2^(Fo^2^)+(0.0392P)^2^] where P = (Fo^2^+2Fc^2^)/3'
_refine_ls_weighting_scheme calc
_refine_ls_wR_factor_ref 0.0618
_reflns_number_gt 1623
_reflns_number_total 2077
_reflns_threshold_expression I>2\s(I)
_cod_data_source_file lh6419.cif
_cod_data_source_block I
_cod_original_sg_symbol_H-M 'P 21/n'
_cod_database_code 2206006
_cod_database_fobs_code 2206006

loop_
_symmetry_equiv_pos_as_xyz
'x, y, z'
'-x+1/2, y+1/2, -z+1/2'
'-x, -y, -z'
'x-1/2, -y-1/2, z-1/2'

loop_
_atom_site_label
_atom_site_fract_x
_atom_site_fract_y
_atom_site_fract_z
_atom_site_U_iso_or_equiv
_atom_site_adp_type
_atom_site_calc_flag
_atom_site_occupancy
_atom_site_type_symbol
C1 0.6671(2) 0.00656(19) 0.84566(17) 0.0376(4) Uani d 1 C
C2 0.7287(2) 0.21319(17) 0.93808(18) 0.0393(4) Uani d 1 C
C3 0.6365(2) 0.04944(19) 0.33371(17) 0.0374(4) Uani d 1 C
C4 0.8257(2) 0.19980(18) 0.37108(18) 0.0393(4) Uani d 1 C
N1 0.77420(15) 0.08222(12) 0.91098(11) 0.0257(3) Uani d 1 N
N2 0.81135(15) 0.02060(15) 1.03065(12) 0.0307(3) Uani d 1 N
N3 0.72961(14) 0.10851(12) 0.42932(11) 0.0255(3) Uani d 1 N
N4 0.79526(16) 0.00937(14) 0.50273(13) 0.0333(3) Uani d 1 N
Cl1 1.00781(4) 0.13637(4) 0.71945(3) 0.03479(13) Uani d 1 Cl
Cl2 0.56072(4) 0.26381(3) 0.61525(3) 0.02948(12) Uani d 1 Cl
H1 0.843(2) 0.0885(16) 0.8641(16) 0.032(5) Uiso d 1 H
H1A 0.646(2) 0.0507(19) 0.7702(19) 0.048(5) Uiso d 1 H
H1B 0.701(2) -0.078(2) 0.8323(17) 0.040(5) Uiso d 1 H
H1C 0.591(2) 0.0021(19) 0.9024(19) 0.049(6) Uiso d 1 H
H2 0.847(2) -0.056(2) 1.0081(18) 0.050(6) Uiso d 1 H
H2A 0.699(2) 0.2511(18) 0.8614(18) 0.041(5) Uiso d 1 H
H2B 0.807(2) 0.2574(19) 0.9737(18) 0.051(6) Uiso d 1 H
H2C 0.656(2) 0.2016(18) 0.9996(18) 0.043(5) Uiso d 1 H
H3 0.878(2) 0.0730(19) 1.0611(17) 0.041(5) Uiso d 1 H
H3A 0.695(2) 0.0055(19) 0.2733(18) 0.044(5) Uiso d 1 H
H3B 0.577(2) -0.008(2) 0.3776(18) 0.050(6) Uiso d 1 H
H3C 0.584(2) 0.117(2) 0.2975(18) 0.049(6) Uiso d 1 H
H4 0.6779(19) 0.1505(17) 0.4848(16) 0.033(5) Uiso d 1 H
H4A 0.879(2) 0.235(2) 0.4381(19) 0.050(6) Uiso d 1 H
H4B 0.883(2) 0.155(2) 0.316(2) 0.061(6) Uiso d 1 H
H4C 0.771(2) 0.261(2) 0.3247(18) 0.052(6) Uiso d 1 H
H5 0.848(2) 0.0502(19) 0.5584(19) 0.044(5) Uiso d 1 H
H6 0.850(2) -0.0268(19) 0.4479(19) 0.048(6) Uiso d 1 H

loop_
_atom_site_aniso_label
_atom_site_aniso_U_11
_atom_site_aniso_U_22
_atom_site_aniso_U_33
_atom_site_aniso_U_12
_atom_site_aniso_U_13
_atom_site_aniso_U_23
C1 0.0373(11) 0.0421(11) 0.0333(8) -0.0065(8) -0.0088(8) 0.0004(8)
C2 0.0454(12) 0.0318(10) 0.0406(9) 0.0079(8) -0.0063(9) -0.0012(7)
C3 0.0380(11) 0.0386(10) 0.0354(8) -0.0043(9) -0.0072(8) -0.0019(8)
C4 0.0388(11) 0.0359(10) 0.0433(9) -0.0083(8) 0.0112(9) 0.0044(8)
N1 0.0250(8) 0.0304(7) 0.0218(6) -0.0005(6) 0.0027(5) 0.0006(5)
N2 0.0349(9) 0.0329(8) 0.0241(6) 0.0018(7) -0.0033(6) 0.0017(5)
N3 0.0270(7) 0.0244(6) 0.0250(6) -0.0003(5) 0.0054(5) -0.0029(5)
N4 0.0390(9) 0.0328(7) 0.0282(7) 0.0030(7) -0.0022(7) 0.0001(6)
Cl1 0.0342(2) 0.0429(2) 0.02733(18) -0.00617(17) 0.00485(15) -0.00714(15)
Cl2 0.0331(2) 0.0306(2) 0.02483(17) 0.00653(16) 0.00486(14) 0.00109(14)

loop_
_atom_type_symbol
_atom_type_description
_atom_type_scat_dispersion_real
_atom_type_scat_dispersion_imag
_atom_type_scat_source
C C 0.0033 0.0016 'International Tables Vol C Tables 4.2.6.8 and 6.1.1.4'
H H 0 0 'International Tables Vol C Tables 4.2.6.8 and 6.1.1.4'
N N 0.0061 0.0033 'International Tables Vol C Tables 4.2.6.8 and 6.1.1.4'
Cl Cl 0.1484 0.1585 'International Tables Vol C Tables 4.2.6.8 and 6.1.1.4'

loop_
_geom_angle_atom_site_label_1
_geom_angle_atom_site_label_2
_geom_angle_atom_site_label_3
_geom_angle
_geom_angle_publ_flag
N1 C1 H1A 105.9(12) ?
N1 C1 H1B 109.1(11) ?
H1A C1 H1B 114.3(16) ?
N1 C1 H1C 106.8(12) ?
H1A C1 H1C 112.3(18) ?
H1B C1 H1C 108.3(17) ?
N1 C2 H2A 108.9(12) ?
N1 C2 H2B 106.7(12) ?
H2A C2 H2B 111.3(17) ?
N1 C2 H2C 103.4(11) ?
H2A C2 H2C 113.5(17) ?
H2B C2 H2C 112.5(16) ?
N3 C3 H3A 106.5(11) ?
N3 C3 H3B 108.1(11) ?
H3A C3 H3B 111.5(17) ?
N3 C3 H3C 106.2(12) ?
H3A C3 H3C 114.3(16) ?
H3B C3 H3C 109.8(17) ?
N3 C4 H4A 107.3(12) ?
N3 C4 H4B 108.0(14) ?
H4A C4 H4B 109.1(19) ?
N3 C4 H4C 107.3(13) ?
H4A C4 H4C 114.0(17) ?
H4B C4 H4C 110.9(17) ?
N2 N1 C1 109.16(13) y
N2 N1 C2 108.89(12) y
C1 N1 C2 112.43(15) y
N2 N1 H1 110.4(12) y
C1 N1 H1 109.6(12) ?
C2 N1 H1 106.3(12) ?
N1 N2 H2 105.3(12) ?
N1 N2 H3 101.7(11) ?
H2 N2 H3 110.7(19) ?
N4 N3 C4 114.37(14) y
N4 N3 C3 108.78(13) y
C4 N3 C3 112.31(13) y
N4 N3 H4 105.2(11) ?
C4 N3 H4 108.1(12) ?
C3 N3 H4 107.7(11) ?
N3 N4 H5 104.6(13) ?
N3 N4 H6 103.6(13) ?
H5 N4 H6 107.0(19) ?

loop_
_geom_bond_atom_site_label_1
_geom_bond_atom_site_label_2
_geom_bond_distance
_geom_bond_publ_flag
C1 N1 1.476(2) y
C1 H1A 0.94(2) ?
C1 H1B 0.96(2) ?
C1 H1C 0.96(2) ?
C2 N1 1.477(2) y
C2 H2A 0.941(19) ?
C2 H2B 0.97(2) ?
C2 H2C 0.97(2) ?
C3 N3 1.482(2) y
C3 H3A 0.97(2) ?
C3 H3B 0.96(2) ?
C3 H3C 0.95(2) ?
C4 N3 1.476(2) y
C4 H4A 0.95(2) ?
C4 H4B 0.93(2) ?
C4 H4C 0.97(2) ?
N1 N2 1.4546(17) y
N1 H1 0.83(2) ?
N2 H2 0.91(2) ?
N2 H3 0.91(2) ?
N3 N4 1.4428(18) y
N3 H4 0.890(19) ?
N4 H5 0.89(2) ?
N4 H6 0.87(2) ?

loop_
_geom_hbond_atom_site_label_D
_geom_hbond_atom_site_label_H
_geom_hbond_atom_site_label_A
_geom_hbond_site_symmetry_A
_geom_hbond_distance_DH
_geom_hbond_distance_HA
_geom_hbond_distance_DA
_geom_hbond_angle_DHA
_geom_hbond_publ_flag
N1 H1 Cl1 . 0.83(2) 2.27(2) 3.0975(15) 169.3(16) y
N2 H2 Cl2 2_646 0.91(2) 2.47(2) 3.3513(16) 163.4(16) y
N2 H3 Cl2 4_666 0.91(2) 2.53(2) 3.4342(16) 171.6(15) y
N3 H4 Cl2 . 0.890(19) 2.149(19) 3.0369(14) 175.9(16) y
N4 H5 Cl1 . 0.89(2) 2.46(2) 3.3382(15) 172.5(17) y
N4 H6 Cl1 3_756 0.87(2) 2.52(2) 3.3940(16) 175.8(18) y
C1 H1A Cl2 . 0.94(2) 2.89(2) 3.768(2) 156.8(16) y
C1 H1B Cl2 2_646 0.96(2) 2.90(2) 3.701(2) 141.1(14) y
C2 H2A Cl2 . 0.941(19) 2.900(18) 3.7817(19) 156.4(15) y
C3 H3C Cl1 4_565 0.95(2) 2.82(2) 3.732(2) 160.2(16) y
C2 H2B Cl2 4_666 0.97(2) 2.88(2) 3.721(2) 146.4(15) y
C4 H4B Cl2 4_665 0.93(2) 2.87(2) 3.5585(19) 132.0(17) y

loop_
_cod_related_entry_id
_cod_related_entry_database
_cod_related_entry_code
1 ChemSpider 66580
